data_7061215
loop_
_publ_author_name
'Makarov, Alexander Yu.'
'Volkova, Yulia M.'
'Zikirin, Samat B.'
'Irtegova, Irina G.'
'Bagryanskaya, Irina Yu.'
'Gatilov, Yuri V.'
'Nefedov, Andrey A.'
'Zibarev, Andrey V.'

_publ_section_title
;
 New 3,1,2,4-benzothiaselenadiazines, related \p-heterocycles including
 Herz cations, radicals and molecular complexes, and Bunte salts
;
_journal_issue 8
_journal_name_full 'New Journal of Chemistry'
_journal_page_first 3687
_journal_page_last 3696
_journal_paper_doi 10.1039/D1NJ05979C
_journal_volume 46
_journal_year 2022
_chemical_formula_moiety 'C7 H6 N2 O S Se'
_chemical_formula_sum 'C7 H6 N2 O S Se'
_chemical_formula_weight 245.16
_chemical_name_systematic
;
 6-Methoxy-3,1,2,4-benzothiaselenadiazine
;
_space_group_crystal_system triclinic
_space_group_IT_number 2
_space_group_name_Hall '-P 1'
_space_group_name_H-M_alt 'P -1'
_atom_sites_solution_hydrogens geom
_audit_creation_method SHELXL-2014/7
_audit_update_record
;
2021-10-15 deposited with the CCDC.	2022-01-19 downloaded from the CCDC.
;
_cell_angle_alpha 87.367(3)
_cell_angle_beta 75.419(3)
_cell_angle_gamma 87.060(3)
_cell_formula_units_Z 2
_cell_length_a 6.6599(4)
_cell_length_b 7.4329(4)
_cell_length_c 8.7949(5)
_cell_measurement_reflns_used 5045
_cell_measurement_temperature 296(2)
_cell_measurement_theta_max 27.49
_cell_measurement_theta_min 4.10
_cell_volume 420.55(4)
_computing_cell_refinement 'Bruker SAINT'
_computing_data_collection 'Bruker APEX2'
_computing_data_reduction 'Bruker SAINT'
_computing_molecular_graphics 'Bruker SHELXTL'
_computing_publication_material 'Bruker SHELXTL'
_computing_structure_refinement 'SHELXL-2014/7 (Sheldrick, 2014)'
_computing_structure_solution 'SHELXS-97 (Sheldrick, 2008)'
_diffrn_ambient_temperature 296(2)
_diffrn_measured_fraction_theta_full 0.994
_diffrn_measured_fraction_theta_max 0.994
_diffrn_measurement_device_type 'Bruker APEX-II CCD'
_diffrn_measurement_method '\f and \w scans'
_diffrn_radiation_type MoK\a
_diffrn_radiation_wavelength 0.71073
_diffrn_reflns_av_R_equivalents 0.0282
_diffrn_reflns_av_unetI/netI 0.0204
_diffrn_reflns_Laue_measured_fraction_full 0.994
_diffrn_reflns_Laue_measured_fraction_max 0.994
_diffrn_reflns_limit_h_max 8
_diffrn_reflns_limit_h_min -8
_diffrn_reflns_limit_k_max 9
_diffrn_reflns_limit_k_min -9
_diffrn_reflns_limit_l_max 11
_diffrn_reflns_limit_l_min -11
_diffrn_reflns_number 7576
_diffrn_reflns_point_group_measured_fraction_full 0.994
_diffrn_reflns_point_group_measured_fraction_max 0.994
_diffrn_reflns_theta_full 25.242
_diffrn_reflns_theta_max 27.520
_diffrn_reflns_theta_min 2.394
_diffrn_source 'sealed tube'
_exptl_absorpt_coefficient_mu 4.660
_exptl_absorpt_correction_T_max 0.7456
_exptl_absorpt_correction_T_min 0.5556
_exptl_absorpt_correction_type multi-scan
_exptl_absorpt_process_details SADABS
_exptl_crystal_colour black
_exptl_crystal_density_diffrn 1.936
_exptl_crystal_density_method 'not measured'
_exptl_crystal_description plate-prism
_exptl_crystal_F_000 240
_exptl_crystal_size_max 0.300
_exptl_crystal_size_mid 0.300
_exptl_crystal_size_min 0.060
_refine_diff_density_max 0.629
_refine_diff_density_min -0.620
_refine_diff_density_rms 0.080
_refine_ls_extinction_method none
_refine_ls_goodness_of_fit_ref 1.103
_refine_ls_hydrogen_treatment constr
_refine_ls_matrix_type full
_refine_ls_number_parameters 110
_refine_ls_number_reflns 1931
_refine_ls_number_restraints 0
_refine_ls_restrained_S_all 1.103
_refine_ls_R_factor_all 0.0325
_refine_ls_R_factor_gt 0.0283
_refine_ls_shift/su_max 0.000
_refine_ls_shift/su_mean 0.000
_refine_ls_structure_factor_coef Fsqd
_refine_ls_weighting_details 'w=1/[\s^2^(Fo^2^)+(0.0351P)^2^+0.3393P] where P=(Fo^2^+2Fc^2^)/3'
_refine_ls_weighting_scheme calc
_refine_ls_wR_factor_gt 0.0727
_refine_ls_wR_factor_ref 0.0775
_reflns_Friedel_coverage 0.000
_reflns_number_gt 1761
_reflns_number_total 1931
_reflns_threshold_expression 'I > 2\s(I)'
_cod_data_source_file d1nj05979c2.cif
_cod_data_source_block 3_vim107
_cod_depositor_comments 'Adding full bibliography for 7061215--7061218.cif.'
_cod_database_code 7061215
_shelx_shelxl_version_number 2014/7
_shelx_space_group_comment
;
The symmetry employed for this shelxl refinement is uniquely defined
by the following loop, which should always be used as a source of
symmetry information in preference to the above space-group names.
They are only intended as comments.
;
_shelx_estimated_absorpt_t_min 0.335
_shelx_estimated_absorpt_t_max 0.767

loop_
_space_group_symop_operation_xyz
'x, y, z'
'-x, -y, -z'

loop_
_atom_site_label
_atom_site_type_symbol
_atom_site_fract_x
_atom_site_fract_y
_atom_site_fract_z
_atom_site_U_iso_or_equiv
_atom_site_adp_type
_atom_site_occupancy
_atom_site_site_symmetry_order
_atom_site_calc_flag
_atom_site_refinement_flags_posn
_atom_site_refinement_flags_adp
_atom_site_refinement_flags_occupancy
_atom_site_disorder_assembly
_atom_site_disorder_group
Se1 Se 0.42754(4) 0.08540(4) 0.22130(3) 0.04678(12) Uani 1 1 d . . . . .
S3 S 0.00651(12) 0.13512(11) 0.17307(8) 0.05000(19) Uani 1 1 d . . . . .
O1 O -0.0275(3) 0.4073(3) 0.8397(2) 0.0543(5) Uani 1 1 d . . . . .
N4 N -0.0746(3) 0.1783(3) 0.3471(3) 0.0415(5) Uani 1 1 d . . . . .
C5 C -0.0515(4) 0.2888(3) 0.5919(3) 0.0335(5) Uani 1 1 d . . . . .
H5 H -0.1956 0.3024 0.6185 0.040 Uiso 1 1 calc R U . . .
N2 N 0.2404(4) 0.1010(4) 0.0982(3) 0.0580(7) Uani 1 1 d . . . . .
C4A C 0.0522(4) 0.2183(3) 0.4474(3) 0.0314(5) Uani 1 1 d . . . . .
C6 C 0.0601(4) 0.3390(4) 0.6963(3) 0.0386(5) Uani 1 1 d . . . . .
C1 C -0.2472(5) 0.4154(4) 0.8940(4) 0.0513(7) Uani 1 1 d . . . . .
H3 H -0.3052 0.4950 0.8256 0.077 Uiso 1 1 calc R U . . .
H2 H -0.2863 0.4595 0.9987 0.077 Uiso 1 1 calc R U . . .
H1 H -0.2987 0.2970 0.8944 0.077 Uiso 1 1 calc R U . . .
C7 C 0.2731(5) 0.3202(5) 0.6554(4) 0.0569(8) Uani 1 1 d . . . . .
H7 H 0.3484 0.3534 0.7247 0.068 Uiso 1 1 calc R U . . .
C8 C 0.3763(4) 0.2521(5) 0.5113(4) 0.0522(7) Uani 1 1 d . . . . .
H8 H 0.5206 0.2433 0.4834 0.063 Uiso 1 1 calc R U . . .
C8A C 0.2675(4) 0.1974(3) 0.4092(3) 0.0352(5) Uani 1 1 d . . . . .

loop_
_atom_site_aniso_label
_atom_site_aniso_U_11
_atom_site_aniso_U_22
_atom_site_aniso_U_33
_atom_site_aniso_U_23
_atom_site_aniso_U_13
_atom_site_aniso_U_12
Se1 0.03969(17) 0.0583(2) 0.03672(16) -0.00949(12) 0.00112(11) 0.00443(12)
S3 0.0529(4) 0.0645(5) 0.0370(3) -0.0138(3) -0.0181(3) 0.0004(3)
O1 0.0498(11) 0.0760(14) 0.0365(10) -0.0216(10) -0.0073(9) 0.0019(10)
N4 0.0353(11) 0.0528(13) 0.0381(11) -0.0083(10) -0.0111(9) -0.0025(9)
C5 0.0276(10) 0.0385(12) 0.0326(11) -0.0011(9) -0.0041(9) 0.0003(9)
N2 0.0601(16) 0.0785(18) 0.0342(12) -0.0174(12) -0.0079(11) 0.0028(13)
C4A 0.0318(11) 0.0331(11) 0.0298(11) -0.0004(9) -0.0083(9) -0.0028(9)
C6 0.0402(13) 0.0440(13) 0.0304(11) -0.0070(10) -0.0060(10) 0.0006(10)
C1 0.0524(16) 0.0533(16) 0.0408(14) -0.0111(12) 0.0034(12) 0.0010(13)
C7 0.0391(14) 0.088(2) 0.0491(16) -0.0270(16) -0.0180(12) 0.0025(14)
C8 0.0291(12) 0.079(2) 0.0502(16) -0.0183(15) -0.0110(11) 0.0022(12)
C8A 0.0317(11) 0.0414(12) 0.0302(11) -0.0031(9) -0.0035(9) -0.0004(9)

loop_
_atom_type_symbol
_atom_type_description
_atom_type_scat_dispersion_real
_atom_type_scat_dispersion_imag
_atom_type_scat_source
C C 0.0033 0.0016 'International Tables Vol C Tables 4.2.6.8 and 6.1.1.4'
H H 0.0000 0.0000 'International Tables Vol C Tables 4.2.6.8 and 6.1.1.4'
N N 0.0061 0.0033 'International Tables Vol C Tables 4.2.6.8 and 6.1.1.4'
O O 0.0106 0.0060 'International Tables Vol C Tables 4.2.6.8 and 6.1.1.4'
S S 0.1246 0.1234 'International Tables Vol C Tables 4.2.6.8 and 6.1.1.4'
Se Se -0.0929 2.2259 'International Tables Vol C Tables 4.2.6.8 and 6.1.1.4'

loop_
_geom_angle_atom_site_label_1
_geom_angle_atom_site_label_2
_geom_angle_atom_site_label_3
_geom_angle
_geom_angle_site_symmetry_1
_geom_angle_site_symmetry_3
_geom_angle_publ_flag
N2 Se1 C8A 101.14(11) . . ?
N4 S3 N2 121.50(13) . . ?
C6 O1 C1 118.7(2) . . ?
C4A N4 S3 124.69(18) . . ?
C6 C5 C4A 120.2(2) . . ?
C6 C5 H5 119.9 . . ?
C4A C5 H5 119.9 . . ?
S3 N2 Se1 120.45(15) . . ?
C8A C4A C5 119.5(2) . . ?
C8A C4A N4 124.7(2) . . ?
C5 C4A N4 115.9(2) . . ?
O1 C6 C7 116.2(2) . . ?
O1 C6 C5 124.3(2) . . ?
C7 C6 C5 119.5(2) . . ?
O1 C1 H3 109.5 . . ?
O1 C1 H2 109.5 . . ?
H3 C1 H2 109.5 . . ?
O1 C1 H1 109.5 . . ?
H3 C1 H1 109.5 . . ?
H2 C1 H1 109.5 . . ?
C8 C7 C6 120.3(3) . . ?
C8 C7 H7 119.8 . . ?
C6 C7 H7 119.8 . . ?
C8A C8 C7 120.7(3) . . ?
C8A C8 H8 119.7 . . ?
C7 C8 H8 119.7 . . ?
C8 C8A C4A 119.8(2) . . ?
C8 C8A Se1 116.60(19) . . ?
C4A C8A Se1 123.59(18) . . ?

loop_
_geom_bond_atom_site_label_1
_geom_bond_atom_site_label_2
_geom_bond_distance
_geom_bond_site_symmetry_2
_geom_bond_publ_flag
Se1 N2 1.842(3) . ?
Se1 C8A 1.926(2) . ?
S3 N4 1.532(2) . ?
S3 N2 1.544(3) . ?
O1 C6 1.359(3) . ?
O1 C1 1.419(4) . ?
N4 C4A 1.416(3) . ?
C5 C6 1.392(4) . ?
C5 C4A 1.396(3) . ?
C5 H5 0.9300 . ?
C4A C8A 1.390(3) . ?
C6 C7 1.374(4) . ?
C1 H3 0.9600 . ?
C1 H2 0.9600 . ?
C1 H1 0.9600 . ?
C7 C8 1.385(4) . ?
C7 H7 0.9300 . ?
C8 C8A 1.374(4) . ?
C8 H8 0.9300 . ?

loop_
_geom_torsion_atom_site_label_1
_geom_torsion_atom_site_label_2
_geom_torsion_atom_site_label_3
_geom_torsion_atom_site_label_4
_geom_torsion
_geom_torsion_site_symmetry_1
_geom_torsion_site_symmetry_2
_geom_torsion_site_symmetry_3
_geom_torsion_site_symmetry_4
_geom_torsion_publ_flag
N2 S3 N4 C4A 10.2(3) . . . . ?
N4 S3 N2 Se1 7.1(3) . . . . ?
C8A Se1 N2 S3 -18.1(2) . . . . ?
C6 C5 C4A C8A 0.4(4) . . . . ?
C6 C5 C4A N4 -177.5(2) . . . . ?
S3 N4 C4A C8A -10.2(4) . . . . ?
S3 N4 C4A C5 167.63(19) . . . . ?
C1 O1 C6 C7 -174.7(3) . . . . ?
C1 O1 C6 C5 5.4(4) . . . . ?
C4A C5 C6 O1 -179.4(2) . . . . ?
C4A C5 C6 C7 0.7(4) . . . . ?
O1 C6 C7 C8 -179.9(3) . . . . ?
C5 C6 C7 C8 0.1(5) . . . . ?
C6 C7 C8 C8A -1.9(5) . . . . ?
C7 C8 C8A C4A 3.0(5) . . . . ?
C7 C8 C8A Se1 -174.6(3) . . . . ?
C5 C4A C8A C8 -2.3(4) . . . . ?
N4 C4A C8A C8 175.5(3) . . . . ?
C5 C4A C8A Se1 175.18(18) . . . . ?
N4 C4A C8A Se1 -7.1(4) . . . . ?
